data_1543559
loop_
_publ_author_name
'Sourajit Banerjee'
'Chandan Adhikary'
'Corrado Rizzoli'
'Rammohan Pal'

_publ_section_title
;
 Single end to end azido bridged adduct of a tridentate schiff base
 copper(II) complex: Synthesis, structure, magnetism and catalytic studies
;
_journal_name_full 'Inorganica Chimica Acta'
_journal_page_first 202
_journal_page_last 207
_journal_paper_doi 10.1016/j.ica.2013.09.032
_journal_volume 409B
_journal_year 2014
_chemical_absolute_configuration ad
_chemical_formula_moiety 'C10 H13 Cu N5 O'
_chemical_formula_sum 'C10 H13 Cu N5 O'
_chemical_formula_weight 282.79
_space_group_IT_number 19
_symmetry_cell_setting orthorhombic
_symmetry_space_group_name_Hall 'P 2ac 2ab'
_symmetry_space_group_name_H-M 'P 21 21 21'
_atom_sites_solution_hydrogens geom
_atom_sites_solution_primary direct
_atom_sites_solution_secondary difmap
_cell_angle_alpha 90.00
_cell_angle_beta 90.00
_cell_angle_gamma 90.00
_cell_formula_units_Z 4
_cell_length_a 7.1631(9)
_cell_length_b 8.3919(10)
_cell_length_c 19.652(2)
_cell_measurement_reflns_used 275
_cell_measurement_temperature 295(2)
_cell_measurement_theta_max 21.52
_cell_measurement_theta_min 5.68
_cell_volume 1181.3(2)
_computing_cell_refinement 'SAINT (Bruker, 2008)'
_computing_data_collection 'APEX2 (Bruker, 2008)'
_computing_data_reduction SAINT
_computing_structure_refinement 'SHELX97-L (Sheldrick, 2008)'
_computing_structure_solution 'SIR97 (Altomare et al., 1999)'
_diffrn_ambient_temperature 295(2)
_diffrn_measured_fraction_theta_full 1.000
_diffrn_measured_fraction_theta_max 1.000
_diffrn_measurement_device 'Bruker SMART 1000 CCD'
_diffrn_measurement_method '\w scans'
_diffrn_radiation_monochromator graphite
_diffrn_radiation_source 'fine-focus sealed tube'
_diffrn_radiation_type MoK\a
_diffrn_radiation_wavelength 0.71073
_diffrn_reflns_av_R_equivalents 0.0498
_diffrn_reflns_av_sigmaI/netI 0.0331
_diffrn_reflns_limit_h_max 8
_diffrn_reflns_limit_h_min -8
_diffrn_reflns_limit_k_max 10
_diffrn_reflns_limit_k_min -10
_diffrn_reflns_limit_l_max 23
_diffrn_reflns_limit_l_min -23
_diffrn_reflns_number 12754
_diffrn_reflns_theta_full 25.24
_diffrn_reflns_theta_max 25.24
_diffrn_reflns_theta_min 2.07
_exptl_absorpt_coefficient_mu 1.840
_exptl_absorpt_correction_T_max 0.884
_exptl_absorpt_correction_T_min 0.789
_exptl_absorpt_correction_type multi-scan
_exptl_absorpt_process_details 'SADABS (Bruker, 2008)'
_exptl_crystal_colour 'pale yellow'
_exptl_crystal_density_diffrn 1.590
_exptl_crystal_density_method 'not measured'
_exptl_crystal_description block
_exptl_crystal_F_000 580
_exptl_crystal_size_max 0.16
_exptl_crystal_size_mid 0.10
_exptl_crystal_size_min 0.07
_refine_diff_density_max 0.518
_refine_diff_density_min -0.363
_refine_diff_density_rms 0.067
_refine_ls_abs_structure_details 'Flack (1983), 873 Friedel pairs'
_refine_ls_abs_structure_Flack 0.04(3)
_refine_ls_extinction_method none
_refine_ls_goodness_of_fit_ref 1.048
_refine_ls_hydrogen_treatment mixed
_refine_ls_matrix_type full
_refine_ls_number_parameters 159
_refine_ls_number_reflns 2137
_refine_ls_number_restraints 0
_refine_ls_restrained_S_all 1.048
_refine_ls_R_factor_all 0.0442
_refine_ls_R_factor_gt 0.0358
_refine_ls_shift/su_max 0.000
_refine_ls_shift/su_mean 0.000
_refine_ls_structure_factor_coef Fsqd
_refine_ls_weighting_details 'calc w=1/[\s^2^(Fo^2^)+(0.0429P)^2^+0.4783P] where P=(Fo^2^+2Fc^2^)/3'
_refine_ls_weighting_scheme calc
_refine_ls_wR_factor_gt 0.0807
_refine_ls_wR_factor_ref 0.0858
_reflns_number_gt 1866
_reflns_number_total 2137
_reflns_threshold_expression I>2\s(I)
_cod_data_source_file ICA-2014-409B-202-207.cif
_cod_data_source_block S2
_cod_depositor_comments
;
The following automatic conversions were performed:

'_symmetry_cell_setting' value 'Orthorhombic' changed to
'orthorhombic' according to the built-in table from CIF Core
dictionary named 'cif_core.dic' version 2.4.1 from 2010-06-29.

Automatic conversion script
Id: cif_fix_values 4624 2016-04-14 12:54:50Z antanas 

The following automatic conversions were performed:

'_journal_paper_doi' value 'doi:10.1016/j.ica.2013.09.032' was
changed to '10.1016/j.ica.2013.09.032'.

Automatic conversion script
Id: cif_fix_values 6433 2018-09-21 13:16:33Z andrius 

The following automatic conversions were performed:

data name '_iucr_refine_instruction_details' was replaced with
'_iucr_refine_instructions_details' as specified in the replacement
file 'data/replacement-values/replacement_tags.lst'.

Automatic conversion script
Id: cif_correct_tags 9268 2022-04-12 08:56:07Z antanas 
;
_cod_database_code 1543559

loop_
_symmetry_equiv_pos_as_xyz
x,y,z
-x+1/2,-y,z+1/2
x+1/2,-y+1/2,-z
-x,y+1/2,-z+1/2

loop_
_atom_site_label
_atom_site_type_symbol
_atom_site_fract_x
_atom_site_fract_y
_atom_site_fract_z
_atom_site_U_iso_or_equiv
_atom_site_adp_type
_atom_site_occupancy
_atom_site_symmetry_multiplicity
_atom_site_calc_flag
_atom_site_refinement_flags
_atom_site_disorder_assembly
_atom_site_disorder_group
Cu1 Cu 0.30933(6) 0.28137(5) 0.27108(3) 0.04570(17) Uani 1 1 d . . .
O1 O 0.3492(4) 0.1034(3) 0.32854(14) 0.0506(7) Uani 1 1 d . . .
N1 N 0.1938(6) 0.4035(5) 0.3436(3) 0.0711(12) Uani 1 1 d . . .
N2 N 0.2515(5) 0.4772(5) 0.2120(3) 0.0682(14) Uani 1 1 d . . .
H2N H 0.355(6) 0.533(5) 0.215(2) 0.052(13) Uiso 1 1 d . . .
N3 N 0.3609(5) 0.1467(4) 0.19093(18) 0.0519(9) Uani 1 1 d . . .
N4 N 0.3604(4) 0.0072(4) 0.19717(16) 0.0419(8) Uani 1 1 d . . .
N5 N 0.3653(5) -0.1304(4) 0.2011(2) 0.0572(10) Uani 1 1 d . . .
C1 C 0.2866(6) 0.0784(6) 0.3904(2) 0.0548(11) Uani 1 1 d . . .
C2 C 0.3153(8) -0.0726(7) 0.4204(2) 0.0719(14) Uani 1 1 d . . .
H2 H 0.3797 -0.1505 0.3963 0.086 Uiso 1 1 calc R . .
C3 C 0.2500(10) -0.1068(10) 0.4845(3) 0.107(3) Uani 1 1 d . . .
H3 H 0.2703 -0.2076 0.5027 0.129 Uiso 1 1 calc R . .
C4 C 0.1577(12) 0.0018(16) 0.5214(3) 0.135(4) Uani 1 1 d . . .
H4 H 0.1154 -0.0238 0.5648 0.162 Uiso 1 1 calc R . .
C5 C 0.1258(9) 0.1487(12) 0.4955(3) 0.109(3) Uani 1 1 d . . .
H5 H 0.0609 0.2231 0.5214 0.131 Uiso 1 1 calc R . .
C6 C 0.1903(7) 0.1921(8) 0.4289(2) 0.0734(15) Uani 1 1 d . . .
C7 C 0.1507(7) 0.3502(8) 0.4032(4) 0.084(2) Uani 1 1 d . . .
H7 H 0.0885 0.4197 0.4322 0.101 Uiso 1 1 calc R . .
C8 C 0.1492(8) 0.5679(6) 0.3220(4) 0.103(2) Uani 1 1 d . . .
H8A H 0.2551 0.6373 0.3302 0.124 Uiso 1 1 calc R . .
H8B H 0.0435 0.6080 0.3477 0.124 Uiso 1 1 calc R . .
C9 C 0.1038(7) 0.5647(6) 0.2481(4) 0.100(3) Uani 1 1 d . . .
H9A H -0.0156 0.5127 0.2410 0.120 Uiso 1 1 calc R . .
H9B H 0.0954 0.6726 0.2306 0.120 Uiso 1 1 calc R . .
C10 C 0.2011(9) 0.4560(7) 0.1400(4) 0.098(2) Uani 1 1 d . . .
H10A H 0.0904 0.3920 0.1368 0.147 Uiso 1 1 calc R . .
H10B H 0.3016 0.4039 0.1166 0.147 Uiso 1 1 calc R . .
H10C H 0.1785 0.5582 0.1197 0.147 Uiso 1 1 calc R . .

loop_
_atom_site_aniso_label
_atom_site_aniso_U_11
_atom_site_aniso_U_22
_atom_site_aniso_U_33
_atom_site_aniso_U_23
_atom_site_aniso_U_13
_atom_site_aniso_U_12
Cu1 0.0327(2) 0.0326(2) 0.0718(3) -0.0045(2) 0.0032(3) 0.0019(2)
O1 0.0571(19) 0.0477(16) 0.0470(16) -0.0048(12) 0.0140(14) 0.0004(14)
N1 0.037(2) 0.057(2) 0.120(4) -0.040(2) 0.002(3) -0.001(2)
N2 0.0271(18) 0.037(2) 0.141(4) 0.016(2) -0.008(2) -0.0033(14)
N3 0.064(3) 0.0380(19) 0.053(2) 0.0101(17) -0.0020(18) 0.0008(17)
N4 0.0290(17) 0.051(2) 0.0454(17) -0.0002(17) -0.0006(13) 0.0025(14)
N5 0.054(2) 0.038(2) 0.079(3) -0.0034(18) 0.0026(18) 0.0035(16)
C1 0.042(2) 0.076(3) 0.046(2) -0.011(2) -0.001(2) -0.019(2)
C2 0.076(3) 0.090(4) 0.050(3) 0.014(2) -0.011(3) -0.027(4)
C3 0.108(6) 0.156(7) 0.058(4) 0.028(4) -0.011(4) -0.049(5)
C4 0.111(6) 0.247(12) 0.048(4) 0.002(6) 0.003(4) -0.037(9)
C5 0.065(4) 0.200(9) 0.062(4) -0.050(5) 0.015(3) -0.020(5)
C6 0.045(2) 0.119(5) 0.057(3) -0.035(3) 0.004(2) -0.016(3)
C7 0.037(3) 0.108(5) 0.109(5) -0.071(4) 0.008(3) 0.001(3)
C8 0.058(4) 0.057(3) 0.194(8) -0.058(4) -0.003(4) 0.010(3)
C9 0.036(2) 0.039(3) 0.224(9) 0.008(4) 0.003(4) 0.007(2)
C10 0.070(4) 0.083(4) 0.140(5) 0.051(4) -0.039(4) -0.004(4)

loop_
_atom_type_symbol
_atom_type_description
_atom_type_scat_dispersion_real
_atom_type_scat_dispersion_imag
_atom_type_scat_source
Cu Cu 0.3201 1.2651 'International Tables Vol C Tables 4.2.6.8 and 6.1.1.4'
O O 0.0106 0.0060 'International Tables Vol C Tables 4.2.6.8 and 6.1.1.4'
N N 0.0061 0.0033 'International Tables Vol C Tables 4.2.6.8 and 6.1.1.4'
H H 0.0000 0.0000 'International Tables Vol C Tables 4.2.6.8 and 6.1.1.4'
C C 0.0033 0.0016 'International Tables Vol C Tables 4.2.6.8 and 6.1.1.4'

loop_
_geom_angle_atom_site_label_1
_geom_angle_atom_site_label_2
_geom_angle_atom_site_label_3
_geom_angle
_geom_angle_site_symmetry_1
_geom_angle_site_symmetry_3
O1 Cu1 N1 92.46(17) . .
O1 Cu1 N3 89.78(13) . .
N1 Cu1 N3 165.54(16) . .
O1 Cu1 N2 176.51(15) . .
N1 Cu1 N2 84.6(2) . .
N3 Cu1 N2 92.57(17) . .
O1 Cu1 N5 87.86(12) . 4_655
N1 Cu1 N5 94.61(15) . 4_655
N2 Cu1 N5 94.27(13) . 4_655
N3 Cu1 N5 99.74(13) . 4_655
C1 O1 Cu1 128.8(3) . .
C7 N1 C8 122.1(5) . .
C7 N1 Cu1 125.8(4) . .
C8 N1 Cu1 112.0(4) . .
C9 N2 C10 110.3(5) . .
C9 N2 Cu1 105.8(4) . .
C10 N2 Cu1 119.8(3) . .
C9 N2 H2N 108(3) . .
C10 N2 H2N 110(3) . .
Cu1 N2 H2N 102(3) . .
N4 N3 Cu1 119.1(3) . .
N5 N4 N3 177.1(4) . .
O1 C1 C6 124.1(5) . .
O1 C1 C2 118.7(4) . .
C6 C1 C2 117.1(5) . .
C3 C2 C1 121.4(6) . .
C3 C2 H2 119.3 . .
C1 C2 H2 119.3 . .
C4 C3 C2 121.5(8) . .
C4 C3 H3 119.3 . .
C2 C3 H3 119.3 . .
C3 C4 C5 120.0(7) . .
C3 C4 H4 120.0 . .
C5 C4 H4 120.0 . .
C4 C5 C6 121.3(7) . .
C4 C5 H5 119.4 . .
C6 C5 H5 119.4 . .
C1 C6 C5 118.7(7) . .
C1 C6 C7 122.1(5) . .
C5 C6 C7 119.2(6) . .
N1 C7 C6 126.0(5) . .
N1 C7 H7 117.0 . .
C6 C7 H7 117.0 . .
N1 C8 C9 108.0(5) . .
N1 C8 H8A 110.1 . .
C9 C8 H8A 110.1 . .
N1 C8 H8B 110.1 . .
C9 C8 H8B 110.1 . .
H8A C8 H8B 108.4 . .
N2 C9 C8 108.8(5) . .
N2 C9 H9A 109.9 . .
C8 C9 H9A 109.9 . .
N2 C9 H9B 109.9 . .
C8 C9 H9B 109.9 . .
H9A C9 H9B 108.3 . .
N2 C10 H10A 109.5 . .
N2 C10 H10B 109.5 . .
H10A C10 H10B 109.5 . .
N2 C10 H10C 109.5 . .
H10A C10 H10C 109.5 . .
H10B C10 H10C 109.5 . .

loop_
_geom_bond_atom_site_label_1
_geom_bond_atom_site_label_2
_geom_bond_distance
_geom_bond_site_symmetry_2
Cu1 O1 1.894(3) .
Cu1 N1 1.940(4) .
Cu1 N3 1.973(4) .
Cu1 N2 2.054(4) .
Cu1 N5 2.506(4) 4_655
O1 C1 1.312(5) .
N1 C7 1.291(8) .
N1 C8 1.479(7) .
N2 C9 1.470(7) .
N2 C10 1.471(8) .
N2 H2N 0.88(4) .
N3 N4 1.178(5) .
N4 N5 1.158(5) .
C1 C6 1.400(7) .
C1 C2 1.413(7) .
C2 C3 1.374(7) .
C2 H2 0.9300 .
C3 C4 1.339(11) .
C3 H3 0.9300 .
C4 C5 1.353(11) .
C4 H4 0.9300 .
C5 C6 1.434(9) .
C5 H5 0.9300 .
C6 C7 1.448(9) .
C7 H7 0.9300 .
C8 C9 1.490(10) .
C8 H8A 0.9700 .
C8 H8B 0.9700 .
C9 H9A 0.9700 .
C9 H9B 0.9700 .
C10 H10A 0.9600 .
C10 H10B 0.9600 .
C10 H10C 0.9600 .

loop_
_geom_hbond_atom_site_label_D
_geom_hbond_atom_site_label_H
_geom_hbond_atom_site_label_A
_geom_hbond_distance_DH
_geom_hbond_distance_HA
_geom_hbond_distance_DA
_geom_hbond_angle_DHA
_geom_hbond_site_symmetry_A
N2 H2N O1 0.88(4) 2.36(4) 3.152(5) 150(4) 4_655
C4 H4 N4 0.93 2.61 3.457(7) 151.6 2_555
C9 H9B N5 0.97 2.61 3.303(6) 128.6 1_565
